data_2012585
loop_
_publ_author_name
'Je\&s, Inke'

_publ_section_title <i>catena</i>-Poly[[bis(nicotinamide-\k<i>N</i>^1^)copper(I)]-\m-thiocyanato-\k^2^<i>N</i>:<i>S</i>]
_journal_issue 3
_journal_name_full 'Acta Crystallographica Section C'
_journal_page_first m190
_journal_page_last m192
_journal_paper_doi 10.1107/S0108270102001592
_journal_volume 58
_journal_year 2002
_chemical_formula_iupac '[Cu (C6 H6 N2 O)2 (C N S)]'
_chemical_formula_moiety 'C13 H12 Cu N5 O2 S'
_chemical_formula_sum 'C13 H12 Cu N5 O2 S'
_chemical_formula_weight 365.88
_chemical_name_common
;
poly[(\m~2~-thiocyanato-N,S)-bis(nicotinamide-N)copper(I)
;
_chemical_name_systematic
;
catena-Poly[[bis(nicotinamide-\kN^1^)copper(I)]-\m-thiocyanato-\k^2^N:S]
;
_space_group_IT_number 62
_symmetry_cell_setting orthorhombic
_symmetry_space_group_name_Hall '-P 2ac 2n'
_symmetry_space_group_name_H-M 'P n m a'
_atom_sites_solution_hydrogens geom
_atom_sites_solution_primary direct
_atom_sites_solution_secondary difmap
_audit_creation_method SHELXL97
_cell_angle_alpha 90
_cell_angle_beta 90
_cell_angle_gamma 90
_cell_formula_units_Z 4
_cell_length_a 8.9304(4)
_cell_length_b 21.3533(12)
_cell_length_c 7.5895(3)
_cell_measurement_reflns_used 8000
_cell_measurement_temperature 293(2)
_cell_measurement_theta_max 26
_cell_measurement_theta_min 3
_cell_volume 1447.27(12)
_computing_cell_refinement IPDS
_computing_data_collection 'IPDS (Stoe & Cie, 1998)'
_computing_data_reduction IPDS
_computing_molecular_graphics 'XP in SHELXTL (Bruker AXS, 1997)'
_computing_publication_material 'CIFTAB in SHELXL97'
_computing_structure_refinement 'SHELXL97 (Sheldrick, 1997)'
_computing_structure_solution 'SHELXS97 (Sheldrick, 1997)'
_diffrn_ambient_temperature 293(2)
_diffrn_measured_fraction_theta_full .992
_diffrn_measured_fraction_theta_max .992
_diffrn_measurement_device_type 'Stoe IPDS'
_diffrn_measurement_method '\f scans'
_diffrn_radiation_monochromator graphite
_diffrn_radiation_source 'fine-focus sealed tube'
_diffrn_radiation_type MoK\a
_diffrn_radiation_wavelength .71073
_diffrn_reflns_av_R_equivalents .044
_diffrn_reflns_av_sigmaI/netI .022
_diffrn_reflns_limit_h_max 10
_diffrn_reflns_limit_h_min -10
_diffrn_reflns_limit_k_max 26
_diffrn_reflns_limit_k_min -26
_diffrn_reflns_limit_l_max 9
_diffrn_reflns_limit_l_min -9
_diffrn_reflns_number 11282
_diffrn_reflns_theta_full 25.98
_diffrn_reflns_theta_max 25.98
_diffrn_reflns_theta_min 1.91
_diffrn_standards_decay_% 0
_exptl_absorpt_coefficient_mu 1.667
_exptl_absorpt_correction_type none
_exptl_crystal_colour yellow
_exptl_crystal_density_diffrn 1.679
_exptl_crystal_density_meas ?
_exptl_crystal_density_method 'not measured'
_exptl_crystal_description block
_exptl_crystal_F_000 744
_exptl_crystal_size_max .12
_exptl_crystal_size_mid .09
_exptl_crystal_size_min .05
_refine_diff_density_max .30
_refine_diff_density_min -.43
_refine_ls_extinction_coef .0084(9)
_refine_ls_extinction_expression Fc^*^=kFc[1+0.001xFc^2^\l^3^/sin(2\q)]^-1/4^
_refine_ls_extinction_method 'SHELXL97 (Sheldrick, 1997)'
_refine_ls_goodness_of_fit_ref 1.104
_refine_ls_hydrogen_treatment constr
_refine_ls_matrix_type full
_refine_ls_number_parameters 107
_refine_ls_number_reflns 1446
_refine_ls_number_restraints 0
_refine_ls_restrained_S_all 1.104
_refine_ls_R_factor_all .042
_refine_ls_R_factor_gt .030
_refine_ls_shift/su_max .001
_refine_ls_shift/su_mean .000
_refine_ls_structure_factor_coef Fsqd
_refine_ls_weighting_details 'calc w = 1/[\s^2^(Fo^2^)+(0.0398P)^2^+0.7777P] where P=(Fo^2^+2Fc^2^)/3'
_refine_ls_weighting_scheme calc
_refine_ls_wR_factor_gt .073
_refine_ls_wR_factor_ref .078
_reflns_number_gt 1172
_reflns_number_total 1446
_reflns_threshold_expression I>2\s(I)
_cod_data_source_file ln1135.cif
_cod_data_source_block I
_cod_depositor_comments
;
The following automatic conversions were performed:

'_exptl_crystal_density_meas' value 'not measured' was changed to '?'
- the value is perceived as not measured.

Automatic conversion script
Id: cif_fix_values 3008 2015-01-20 13:52:24Z robertas 
;
_cod_original_sg_symbol_H-M Pnma
_cod_database_code 2012585
_cod_database_fobs_code 2012585

loop_
_symmetry_equiv_pos_as_xyz
'x, y, z'
'-x+1/2, -y, z+1/2'
'-x, y+1/2, -z'
'x+1/2, -y+1/2, -z+1/2'
'-x, -y, -z'
'x-1/2, y, -z-1/2'
'x, -y-1/2, z'
'-x-1/2, y-1/2, z-1/2'

loop_
_atom_site_label
_atom_site_fract_x
_atom_site_fract_y
_atom_site_fract_z
_atom_site_U_iso_or_equiv
_atom_site_adp_type
_atom_site_calc_flag
_atom_site_refinement_flags
_atom_site_occupancy
_atom_site_disorder_assembly
_atom_site_disorder_group
_atom_site_type_symbol
Cu1 .75590(4) .2500 .62891(6) .03028(17) Uani d S 1 . . Cu
S1 .76638(9) .2500 .93515(13) .0400(3) Uani d S 1 . . S
C1 .5462(2) .36175(10) .6268(3) .0243(5) Uani d . 1 . . C
H1 .5456 .3559 .7482 .029 Uiso calc R 1 . . H
C2 .4521(2) .40667(10) .5560(3) .0236(5) Uani d . 1 . . C
C3 .4507(3) .41488(11) .3753(3) .0361(6) Uani d . 1 . . C
H3 .3860 .4435 .3229 .043 Uiso calc R 1 . . H
C4 .5480(4) .37949(13) .2744(4) .0477(7) Uani d . 1 . . C
H4 .5517 .3848 .1529 .057 Uiso calc R 1 . . H
C5 .6390(3) .33648(12) .3552(3) .0392(6) Uani d . 1 . . C
H5 .7045 .3132 .2860 .047 Uiso calc R 1 . . H
C6 .3485(2) .44396(10) .6696(3) .0263(5) Uani d . 1 . . C
N1 .6378(2) .32644(8) .5295(3) .0276(4) Uani d . 1 . . N
N2 .3939(2) .45502(10) .8325(3) .0350(5) Uani d . 1 . . N
H1N2 .4850 .4483 .8643 .053 Uiso d R 1 . . H
H2N2 .3416 .4779 .9023 .053 Uiso d R 1 . . H
O1 .22639(18) .46248(9) .6120(2) .0380(4) Uani d . 1 . . O
C7 .5838(3) .2500 .9612(4) .0254(7) Uani d S 1 . . C
N3 .4560(3) .2500 .9782(4) .0385(7) Uani d S 1 . . N

loop_
_atom_site_aniso_label
_atom_site_aniso_U_11
_atom_site_aniso_U_22
_atom_site_aniso_U_33
_atom_site_aniso_U_12
_atom_site_aniso_U_13
_atom_site_aniso_U_23
Cu1 .0233(2) .0290(2) .0385(3) .000 .00260(17) .000
S1 .0241(4) .0657(6) .0302(5) .000 .0001(3) .000
C1 .0258(10) .0245(10) .0226(12) .0013(9) -.0003(9) .0012(9)
C2 .0219(10) .0220(10) .0268(12) -.0014(8) .0000(9) .0016(9)
C3 .0447(13) .0328(12) .0306(14) .0103(11) -.0037(11) .0069(11)
C4 .076(2) .0462(16) .0209(14) .0174(15) .0056(13) .0042(11)
C5 .0530(15) .0335(13) .0310(16) .0112(12) .0120(11) -.0025(11)
C6 .0225(10) .0248(10) .0315(13) .0015(8) .0022(9) .0065(9)
N1 .0307(10) .0224(9) .0298(12) .0028(7) .0018(8) -.0011(8)
N2 .0280(10) .0438(12) .0333(12) .0130(9) -.0011(8) -.0078(9)
O1 .0244(8) .0497(11) .0399(11) .0132(7) -.0014(7) .0074(8)
C7 .0290(17) .0269(15) .0202(17) .000 -.0043(13) .000
N3 .0243(15) .0511(19) .0401(19) .000 -.0056(13) .000

loop_
_atom_type_symbol
_atom_type_description
_atom_type_scat_dispersion_real
_atom_type_scat_dispersion_imag
_atom_type_scat_source
C C .0033 .0016 'International Tables Vol C Tables 4.2.6.8 and 6.1.1.4'
H H .0000 .0000 'International Tables Vol C Tables 4.2.6.8 and 6.1.1.4'
N N .0061 .0033 'International Tables Vol C Tables 4.2.6.8 and 6.1.1.4'
O O .0106 .0060 'International Tables Vol C Tables 4.2.6.8 and 6.1.1.4'
S S .1246 .1234 'International Tables Vol C Tables 4.2.6.8 and 6.1.1.4'
Cu Cu .3201 1.2651 'International Tables Vol C Tables 4.2.6.8 and 6.1.1.4'

loop_
_geom_angle_atom_site_label_1
_geom_angle_atom_site_label_2
_geom_angle_atom_site_label_3
_geom_angle_site_symmetry_1
_geom_angle_site_symmetry_3
_geom_angle
_geom_angle_publ_flag
N3 Cu1 N1 6_657 . 108.10(8) y
N1 Cu1 N1 7_565 . 103.05(10) y
N3 Cu1 S1 6_657 . 112.15(10) y
N1 Cu1 S1 . . 112.46(6) y
C7 S1 Cu1 . . 94.61(12) n
N1 C1 C2 . . 123.3(2) n
N1 C1 H1 . . 118.4 n
C2 C1 H1 . . 118.4 n
C3 C2 C1 . . 118.6(2) n
C3 C2 C6 . . 120.0(2) n
C1 C2 C6 . . 121.4(2) n
C4 C3 C2 . . 118.3(2) n
C4 C3 H3 . . 120.8 n
C2 C3 H3 . . 120.8 n
C5 C4 C3 . . 119.4(2) n
C5 C4 H4 . . 120.3 n
C3 C4 H4 . . 120.3 n
N1 C5 C4 . . 123.0(2) n
N1 C5 H5 . . 118.5 n
C4 C5 H5 . . 118.5 n
O1 C6 N2 . . 122.9(2) n
O1 C6 C2 . . 120.7(2) n
N2 C6 C2 . . 116.39(19) n
C1 N1 C5 . . 117.4(2) n
C1 N1 Cu1 . . 123.47(16) n
C5 N1 Cu1 . . 118.59(16) n
C6 N2 H1N2 . . 121.5 n
C6 N2 H2N2 . . 120.8 n
H1N2 N2 H2N2 . . 115.9 n
N3 C7 S1 . . 179.5(3) n
C7 N3 Cu1 . 6_557 149.1(3) n

loop_
_geom_bond_atom_site_label_1
_geom_bond_atom_site_label_2
_geom_bond_site_symmetry_2
_geom_bond_distance
_geom_bond_publ_flag
Cu1 N3 6_657 1.963(3) y
Cu1 N1 . 2.0848(18) y
Cu1 S1 . 2.3261(11) y
S1 C7 . 1.642(3) n
C1 N1 . 1.336(3) n
C1 C2 . 1.384(3) n
C1 H1 . .9300 n
C2 C3 . 1.383(3) n
C2 C6 . 1.494(3) n
C3 C4 . 1.383(4) n
C3 H3 . .9300 n
C4 C5 . 1.371(4) n
C4 H4 . .9300 n
C5 N1 . 1.339(3) n
C5 H5 . .9300 n
C6 O1 . 1.240(3) n
C6 N2 . 1.322(3) n
N2 H1N2 . .8600 n
N2 H2N2 . .8600 n
C7 N3 . 1.149(4) n

loop_
_geom_hbond_atom_site_label_D
_geom_hbond_atom_site_label_H
_geom_hbond_atom_site_label_A
_geom_hbond_site_symmetry_A
_geom_hbond_distance_DH
_geom_hbond_distance_HA
_geom_hbond_distance_DA
_geom_hbond_angle_DHA
N2 H1N2 O1 6_657 .86 2.18 3.003(3) 159
N2 H2N2 O1 2_565 .86 2.13 2.959(3) 163

loop_
_geom_torsion_atom_site_label_1
_geom_torsion_atom_site_label_2
_geom_torsion_atom_site_label_3
_geom_torsion_atom_site_label_4
_geom_torsion_site_symmetry_1
_geom_torsion
_geom_torsion_publ_flag
N3 Cu1 S1 C7 6_657 180.0 n
N1 Cu1 S1 C7 . 57.91(6) n
N1 C1 C2 C3 . 1.1(3) n
N1 C1 C2 C6 . 178.4(2) n
C1 C2 C3 C4 . -2.6(4) n
C6 C2 C3 C4 . -179.9(2) n
C2 C3 C4 C5 . 1.8(4) n
C3 C4 C5 N1 . .5(5) n
C3 C2 C6 O1 . 28.7(3) n
C1 C2 C6 O1 . -148.6(2) n
C3 C2 C6 N2 . -152.0(2) n
C1 C2 C6 N2 . 30.7(3) n
C2 C1 N1 C5 . 1.2(3) n
C2 C1 N1 Cu1 . -170.54(16) n
C4 C5 N1 C1 . -2.1(4) n
C4 C5 N1 Cu1 . 170.1(2) n
N3 Cu1 N1 C1 6_657 -140.89(18) n
N1 Cu1 N1 C1 7_565 104.82(17) n
S1 Cu1 N1 C1 . -16.54(19) n
N3 Cu1 N1 C5 6_657 47.4(2) n
N1 Cu1 N1 C5 7_565 -66.9(2) n
S1 Cu1 N1 C5 . 171.77(17) n
